data_4108485
loop_
_publ_author_name
'Miguel A. Huertos'
'Julio P\'erez'
'Luc\'ia Riera'
'Amador Men\'endez-Vel\'azquez'

_publ_contact_author
;
     JULIO PEREZ
     Departamento de Quimica Organica e Inorganica 
     IUQOEM - Facultad de Quimica
     Universidad de Oviedo-CSIC
     C/ Julian Claveria s/n
     33006 Oviedo  (ASTURIAS)
     SPAIN
;
_publ_contact_author_email japm@uniovi.es
_publ_contact_author_fax +34-85-103446
_publ_contact_author_phone +34-85-102985
_publ_section_title
;
 From N-Alkylimidazole Ligands at a Rhenium Center: Ring Opening or
 Formation of NHC Complexes
;
_journal_name_full 'Journal of the American Chemical Society'
_journal_page_first 13530
_journal_page_last 13531
_journal_paper_doi 10.1021/ja805888f
_journal_volume 130
_journal_year 2008
_chemical_formula_sum 'C16 H18 F3 N6 O6 Re S'
_chemical_formula_weight 665.62
_chemical_name_systematic
;
 ?
;
_space_group_IT_number 2
_symmetry_space_group_name_Hall '-P 1'
_symmetry_space_group_name_H-M 'P -1'
_atom_sites_solution_hydrogens geom
_atom_sites_solution_primary direct
_atom_sites_solution_secondary difmap
_audit_creation_method SHELXL-97
_cell_angle_alpha 90.4425(19)
_cell_angle_beta 96.5903(14)
_cell_angle_gamma 91.4894(17)
_cell_formula_units_Z 2
_cell_length_a 7.25550(20)
_cell_length_b 12.35270(29)
_cell_length_c 12.70010(40)
_cell_measurement_reflns_used 3321
_cell_measurement_temperature 150(2)
_cell_measurement_theta_max 25.350
_cell_measurement_theta_min 0.407
_cell_volume 1130.28(5)
_computing_structure_refinement 'SHELXL-97 (Sheldrick, 1997)'
_diffrn_ambient_temperature 150(2)
_diffrn_measured_fraction_theta_full 0.998
_diffrn_measured_fraction_theta_max 0.998
_diffrn_radiation_monochromator graphite
_diffrn_radiation_source 'fine-focus sealed tube'
_diffrn_radiation_type MoK\a
_diffrn_radiation_wavelength 0.71073
_diffrn_reflns_av_R_equivalents 0.036
_diffrn_reflns_av_sigmaI/netI 0.0376
_diffrn_reflns_limit_h_max 8
_diffrn_reflns_limit_h_min 0
_diffrn_reflns_limit_k_max 14
_diffrn_reflns_limit_k_min -14
_diffrn_reflns_limit_l_max 15
_diffrn_reflns_limit_l_min -15
_diffrn_reflns_number 4126
_diffrn_reflns_theta_full 25.33
_diffrn_reflns_theta_max 25.33
_diffrn_reflns_theta_min 2.30
_exptl_absorpt_coefficient_mu 5.538
_exptl_absorpt_correction_T_max 0.758
_exptl_absorpt_correction_T_min 0.526
_exptl_absorpt_correction_type multi-scan
_exptl_absorpt_process_details
;
CrysAlis RED, Oxford Diffraction Ltd.,
Version 1.171.32.5 (release 08-05-2007 CrysAlis171 .NET)
(compiled May  8 2007,13:10:02)
empirical absorption correction using spherical harmonics,
 implemented in SCALE3 ABSPACK scaling algorithm.
;
_exptl_crystal_colour colorless
_exptl_crystal_density_diffrn 1.956
_exptl_crystal_description prism
_exptl_crystal_F_000 644
_exptl_crystal_size_max 0.12
_exptl_crystal_size_mid 0.12
_exptl_crystal_size_min 0.05
_refine_diff_density_max 0.977
_refine_diff_density_min -1.671
_refine_diff_density_rms 0.210
_refine_ls_extinction_method none
_refine_ls_goodness_of_fit_ref 1.227
_refine_ls_hydrogen_treatment mixed
_refine_ls_matrix_type full
_refine_ls_number_parameters 302
_refine_ls_number_reflns 4126
_refine_ls_number_restraints 0
_refine_ls_restrained_S_all 1.227
_refine_ls_R_factor_all 0.0293
_refine_ls_R_factor_gt 0.0268
_refine_ls_shift/su_max 0.001
_refine_ls_shift/su_mean 0.000
_refine_ls_structure_factor_coef Fsqd
_refine_ls_weighting_details 'calc w=1/[\s^2^(Fo^2^)+(0.0484P)^2^+0.3325P] where P=(Fo^2^+2Fc^2^)/3'
_refine_ls_weighting_scheme calc
_refine_ls_wR_factor_gt 0.0772
_refine_ls_wR_factor_ref 0.0859
_reflns_number_gt 3920
_reflns_number_total 4126
_reflns_threshold_expression >2sigma(I)
_cod_data_source_file ja805888f_si_003_2.cif
_cod_data_source_block Compound_3a_(lr202)
_cod_original_cell_volume 1130.278(54)
_cod_database_code 4108485

loop_
_symmetry_equiv_pos_as_xyz
'x, y, z'
'-x, -y, -z'

loop_
_atom_site_label
_atom_site_type_symbol
_atom_site_fract_x
_atom_site_fract_y
_atom_site_fract_z
_atom_site_U_iso_or_equiv
_atom_site_adp_type
_atom_site_occupancy
_atom_site_symmetry_multiplicity
_atom_site_calc_flag
_atom_site_refinement_flags
Re1 Re 0.07312(2) 0.268592(13) 0.332565(13) 0.02291(10) Uani 1 1 d .
S002 S 0.18587(17) 0.20820(9) -0.14919(10) 0.0252(3) Uani 1 1 d .
N3A N -0.2353(6) 0.1439(3) 0.0415(3) 0.0264(9) Uani 1 1 d .
F004 F 0.0564(6) 0.4035(3) -0.1633(4) 0.0736(14) Uani 1 1 d .
O005 O 0.3649(5) 0.2571(3) -0.1606(3) 0.0385(9) Uani 1 1 d .
F10 F -0.1503(5) 0.2772(3) -0.2001(4) 0.0584(10) Uani 1 1 d .
N4 N 0.3221(6) 0.4675(3) 0.2531(3) 0.0275(9) Uani 1 1 d .
F9 F 0.0395(6) 0.3194(4) -0.3115(3) 0.0662(12) Uani 1 1 d .
O009 O 0.1388(6) 0.1123(3) -0.2116(3) 0.0387(9) Uani 1 1 d .
N3 N 0.4100(6) -0.0137(3) 0.3215(3) 0.0320(10) Uani 1 1 d .
O011 O 0.1409(6) 0.2017(3) -0.0417(3) 0.0391(9) Uani 1 1 d .
O10 O -0.1833(6) 0.4479(3) 0.3925(4) 0.0497(11) Uani 1 1 d .
O10A O 0.3360(6) 0.3162(3) 0.5353(3) 0.0447(10) Uani 1 1 d .
O11 O -0.1429(6) 0.1128(4) 0.4677(4) 0.0473(10) Uani 1 1 d .
N1A N -0.0985(6) 0.2287(3) 0.1828(3) 0.0236(9) Uani 1 1 d .
N2 N 0.2289(6) 0.3587(3) 0.1260(3) 0.0284(9) Uani 1 1 d .
C11 C -0.0635(8) 0.1690(5) 0.4149(5) 0.0341(12) Uani 1 1 d .
C7 C 0.3328(8) 0.4392(4) 0.0835(5) 0.0327(12) Uani 1 1 d .
H019 H 0.3575 0.4447 0.0135 0.039 Uiso 1 1 calc R
N1 N 0.2604(6) 0.1383(3) 0.2953(3) 0.0243(9) Uani 1 1 d .
C9 C 0.3549(8) 0.5215(4) 0.3568(4) 0.0361(12) Uani 1 1 d .
H02A H 0.2424 0.5196 0.3899 0.054 Uiso 1 1 calc R
H02B H 0.3939 0.5954 0.3479 0.054 Uiso 1 1 calc R
H02C H 0.4500 0.4849 0.4006 0.054 Uiso 1 1 calc R
C5A C -0.3010(7) 0.2467(4) 0.0376(4) 0.0301(11) Uani 1 1 d .
H022 H -0.3858 0.2751 -0.0147 0.036 Uiso 1 1 calc R
C5 C 0.5199(8) 0.0530(4) 0.2700(5) 0.0355(12) Uani 1 1 d .
H023 H 0.6356 0.0376 0.2497 0.043 Uiso 1 1 calc R
C6A C -0.2752(8) 0.0615(4) -0.0422(4) 0.0392(13) Uani 1 1 d .
H02D H -0.1943 0.0733 -0.0960 0.059 Uiso 1 1 calc R
H02E H -0.4019 0.0663 -0.0729 0.059 Uiso 1 1 calc R
H02F H -0.2556 -0.0091 -0.0126 0.059 Uiso 1 1 calc R
C4A C -0.2172(7) 0.2990(4) 0.1256(4) 0.0293(11) Uani 1 1 d .
H025 H -0.2363 0.3704 0.1444 0.035 Uiso 1 1 calc R
C2 C 0.2551(8) 0.0390(4) 0.3339(4) 0.0336(12) Uani 1 1 d .
H026 H 0.1561 0.0096 0.3655 0.040 Uiso 1 1 calc R
C10 C -0.0857(8) 0.3812(5) 0.3689(4) 0.0350(12) Uani 1 1 d .
C4 C 0.4275(7) 0.1467(4) 0.2540(5) 0.0350(12) Uani 1 1 d .
H028 H 0.4705 0.2073 0.2202 0.042 Uiso 1 1 calc R
C029 C 0.0254(8) 0.3073(5) -0.2091(5) 0.0401(13) Uani 1 1 d .
C2A C -0.1140(7) 0.1363(4) 0.1289(4) 0.0259(10) Uani 1 1 d .
H030 H -0.0494 0.0743 0.1489 0.031 Uiso 1 1 calc R
C1 C 0.2201(7) 0.3748(4) 0.2308(4) 0.0252(10) Uani 1 1 d .
C8 C 0.3907(7) 0.5075(4) 0.1633(4) 0.0320(11) Uani 1 1 d .
H032 H 0.4635 0.5701 0.1592 0.038 Uiso 1 1 calc R
C6 C 0.4592(11) -0.1219(5) 0.3608(6) 0.0579(19) Uani 1 1 d .
H03A H 0.5368 -0.1151 0.4272 0.087 Uiso 1 1 calc R
H03B H 0.5248 -0.1586 0.3102 0.087 Uiso 1 1 calc R
H03C H 0.3482 -0.1627 0.3708 0.087 Uiso 1 1 calc R
C10A C 0.2371(8) 0.3000(4) 0.4590(4) 0.0323(12) Uani 1 1 d .
H1 H 0.183(9) 0.307(5) 0.079(5) 0.041(16) Uiso 1 1 d .

loop_
_atom_site_aniso_label
_atom_site_aniso_U_11
_atom_site_aniso_U_22
_atom_site_aniso_U_33
_atom_site_aniso_U_23
_atom_site_aniso_U_13
_atom_site_aniso_U_12
Re1 0.02406(15) 0.02230(14) 0.02338(14) 0.00344(9) 0.00630(9) 0.00338(8)
S002 0.0255(6) 0.0218(6) 0.0291(6) 0.0021(5) 0.0054(5) 0.0017(4)
N3A 0.025(2) 0.024(2) 0.030(2) 0.0019(17) 0.0060(18) -0.0037(16)
F004 0.076(3) 0.0278(19) 0.116(4) 0.001(2) 0.006(3) 0.0177(18)
O005 0.026(2) 0.043(2) 0.046(2) 0.0067(17) 0.0033(17) -0.0045(16)
F10 0.0282(19) 0.068(2) 0.080(3) 0.020(2) 0.0057(18) 0.0107(16)
N4 0.028(2) 0.0200(19) 0.034(2) 0.0036(17) 0.0021(18) 0.0011(16)
F9 0.062(3) 0.082(3) 0.056(2) 0.038(2) 0.005(2) 0.018(2)
O009 0.046(2) 0.0271(19) 0.044(2) -0.0069(16) 0.0111(18) -0.0012(16)
N3 0.042(3) 0.028(2) 0.029(2) 0.0072(17) 0.0136(19) 0.0117(18)
O011 0.047(2) 0.040(2) 0.032(2) 0.0021(16) 0.0105(18) 0.0000(17)
O10 0.052(3) 0.042(2) 0.060(3) -0.002(2) 0.024(2) 0.022(2)
O10A 0.059(3) 0.039(2) 0.033(2) 0.0006(17) -0.012(2) 0.0043(18)
O11 0.049(3) 0.051(2) 0.046(2) 0.021(2) 0.023(2) -0.003(2)
N1A 0.018(2) 0.025(2) 0.029(2) 0.0038(17) 0.0070(17) -0.0001(16)
N2 0.029(2) 0.028(2) 0.029(2) 0.0020(18) 0.0064(18) -0.0012(17)
C11 0.031(3) 0.037(3) 0.035(3) 0.001(2) 0.005(2) 0.009(2)
C7 0.032(3) 0.031(3) 0.037(3) 0.010(2) 0.015(2) 0.001(2)
N1 0.025(2) 0.022(2) 0.026(2) 0.0039(16) 0.0042(17) 0.0007(16)
C9 0.039(3) 0.028(3) 0.039(3) -0.003(2) -0.005(2) -0.002(2)
C5A 0.023(3) 0.035(3) 0.033(3) 0.005(2) 0.006(2) 0.005(2)
C5 0.028(3) 0.035(3) 0.046(3) 0.002(2) 0.013(2) 0.005(2)
C6A 0.045(3) 0.036(3) 0.036(3) -0.004(2) 0.005(3) -0.004(2)
C4A 0.029(3) 0.028(3) 0.031(3) 0.007(2) 0.005(2) 0.004(2)
C2 0.036(3) 0.027(3) 0.042(3) 0.010(2) 0.019(2) 0.009(2)
C10 0.038(3) 0.035(3) 0.032(3) 0.005(2) 0.005(2) 0.001(2)
C4 0.027(3) 0.031(3) 0.051(3) 0.009(2) 0.020(2) 0.003(2)
C029 0.040(3) 0.038(3) 0.044(3) 0.011(3) 0.007(3) 0.005(2)
C2A 0.024(3) 0.025(2) 0.029(3) 0.005(2) 0.006(2) 0.0004(18)
C1 0.022(3) 0.020(2) 0.034(3) 0.003(2) 0.005(2) 0.0012(18)
C8 0.027(3) 0.024(2) 0.047(3) 0.008(2) 0.011(2) -0.0015(19)
C6 0.076(5) 0.038(3) 0.066(4) 0.018(3) 0.032(4) 0.033(3)
C10A 0.043(3) 0.025(3) 0.030(3) 0.006(2) 0.007(3) 0.005(2)

loop_
_atom_type_symbol
_atom_type_description
_atom_type_scat_dispersion_real
_atom_type_scat_dispersion_imag
_atom_type_scat_source
C C 0.0033 0.0016 'International Tables Vol C Tables 4.2.6.8 and 6.1.1.4'
H H 0.0000 0.0000 'International Tables Vol C Tables 4.2.6.8 and 6.1.1.4'
N N 0.0061 0.0033 'International Tables Vol C Tables 4.2.6.8 and 6.1.1.4'
O O 0.0106 0.0060 'International Tables Vol C Tables 4.2.6.8 and 6.1.1.4'
F F 0.0171 0.0103 'International Tables Vol C Tables 4.2.6.8 and 6.1.1.4'
S S 0.1246 0.1234 'International Tables Vol C Tables 4.2.6.8 and 6.1.1.4'
Re Re -1.0185 7.2310 'International Tables Vol C Tables 4.2.6.8 and 6.1.1.4'

loop_
_geom_angle_atom_site_label_1
_geom_angle_atom_site_label_2
_geom_angle_atom_site_label_3
_geom_angle
C10A Re1 C10 89.9(2)
C10A Re1 C11 88.1(2)
C10 Re1 C11 88.5(2)
C10A Re1 C1 95.2(2)
C10 Re1 C1 93.0(2)
C11 Re1 C1 176.35(17)
C10A Re1 N1A 176.12(18)
C10 Re1 N1A 93.6(2)
C11 Re1 N1A 93.8(2)
C1 Re1 N1A 82.78(18)
C10A Re1 N1 88.60(19)
C10 Re1 N1 178.37(17)
C11 Re1 N1 90.92(19)
C1 Re1 N1 87.69(17)
N1A Re1 N1 88.00(15)
O009 S002 O005 115.4(2)
O009 S002 O011 114.3(2)
O005 S002 O011 115.0(2)
O009 S002 C029 103.5(3)
O005 S002 C029 102.9(3)
O011 S002 C029 103.4(3)
C2A N3A C5A 108.1(4)
C2A N3A C6A 126.4(4)
C5A N3A C6A 125.2(4)
C1 N4 C8 111.0(4)
C1 N4 C9 125.8(4)
C8 N4 C9 123.2(4)
C2 N3 C5 107.6(4)
C2 N3 C6 126.9(5)
C5 N3 C6 125.4(5)
C2A N1A C4A 105.8(4)
C2A N1A Re1 128.9(3)
C4A N1A Re1 125.3(3)
C1 N2 C7 112.0(4)
C1 N2 H1 133(4)
C7 N2 H1 115(4)
O11 C11 Re1 177.0(5)
C8 C7 N2 106.2(5)
C8 C7 H019 126.9
N2 C7 H019 126.9
C2 N1 C4 104.9(4)
C2 N1 Re1 124.3(4)
C4 N1 Re1 128.9(3)
N4 C9 H02A 109.5
N4 C9 H02B 109.5
H02A C9 H02B 109.5
N4 C9 H02C 109.5
H02A C9 H02C 109.5
H02B C9 H02C 109.5
C4A C5A N3A 106.2(4)
C4A C5A H022 126.9
N3A C5A H022 126.9
N3 C5 C4 106.4(5)
N3 C5 H023 126.8
C4 C5 H023 126.8
N3A C6A H02D 109.5
N3A C6A H02E 109.5
H02D C6A H02E 109.5
N3A C6A H02F 109.5
H02D C6A H02F 109.5
H02E C6A H02F 109.5
C5A C4A N1A 109.0(4)
C5A C4A H025 125.5
N1A C4A H025 125.5
N1 C2 N3 111.5(5)
N1 C2 H026 124.2
N3 C2 H026 124.2
O10 C10 Re1 178.5(5)
C5 C4 N1 109.6(5)
C5 C4 H028 125.2
N1 C4 H028 125.2
F004 C029 F9 107.4(5)
F004 C029 F10 107.7(5)
F9 C029 F10 107.2(5)
F004 C029 S002 111.3(4)
F9 C029 S002 112.0(4)
F10 C029 S002 111.0(4)
N1A C2A N3A 110.9(4)
N1A C2A H030 124.6
N3A C2A H030 124.6
N2 C1 N4 103.6(4)
N2 C1 Re1 125.3(3)
N4 C1 Re1 131.0(4)
C7 C8 N4 107.2(4)
C7 C8 H032 126.4
N4 C8 H032 126.4
N3 C6 H03A 109.5
N3 C6 H03B 109.5
H03A C6 H03B 109.5
N3 C6 H03C 109.5
H03A C6 H03C 109.5
H03B C6 H03C 109.5
O10A C10A Re1 178.4(5)

loop_
_geom_bond_atom_site_label_1
_geom_bond_atom_site_label_2
_geom_bond_distance
Re1 C10A 1.916(6)
Re1 C10 1.916(6)
Re1 C11 1.945(6)
Re1 C1 2.191(5)
Re1 N1A 2.196(4)
Re1 N1 2.216(4)
S002 O009 1.432(4)
S002 O005 1.441(4)
S002 O011 1.442(4)
S002 C029 1.821(6)
N3A C2A 1.340(6)
N3A C5A 1.367(6)
N3A C6A 1.466(6)
F004 C029 1.322(7)
F10 C029 1.336(7)
N4 C1 1.358(6)
N4 C8 1.386(7)
N4 C9 1.463(6)
F9 C029 1.325(8)
N3 C2 1.337(7)
N3 C5 1.355(7)
N3 C6 1.469(7)
O10 C10 1.159(7)
O10A C10A 1.151(7)
O11 C11 1.157(7)
N1A C2A 1.323(6)
N1A C4A 1.389(6)
N2 C1 1.353(7)
N2 C7 1.382(7)
N2 H1 0.90(6)
C7 C8 1.336(8)
C7 H019 0.9300
N1 C2 1.326(6)
N1 C4 1.377(7)
C9 H02A 0.9600
C9 H02B 0.9600
C9 H02C 0.9600
C5A C4A 1.359(7)
C5A H022 0.9300
C5 C4 1.358(7)
C5 H023 0.9300
C6A H02D 0.9600
C6A H02E 0.9600
C6A H02F 0.9600
C4A H025 0.9300
C2 H026 0.9300
C4 H028 0.9300
C2A H030 0.9300
C8 H032 0.9300
C6 H03A 0.9600
C6 H03B 0.9600
C6 H03C 0.9600
